data_1568201
loop_
_publ_author_name
'Alexander, Carlson'
'Thom, James A.'
'Kenwright, Alan M.'
'Christensen, Kirsten E.'
'S&#xf8;rensen, Thomas Just'
'Faulkner, Stephen'

_publ_section_title
;
 Chelating chloride using binuclear lanthanide complexes in water.
;
_journal_issue 5
_journal_name_full 'Chemical science'
_journal_page_first 1194
_journal_page_last 1204
_journal_paper_doi 10.1039/d2sc05417e
_journal_volume 14
_journal_year 2023
_chemical_formula_moiety 'C54 H102 N8 Na2 O12, 6(C H Cl3), 2(Br)'
_chemical_formula_sum 'C60 H108 Br2 Cl18 N8 Na2 O12'
_chemical_formula_weight 1977.49
_chemical_melting_point ?
_space_group_IT_number 2
_space_group_name_Hall '-P 1'
_space_group_name_H-M_alt 'P -1'
_symmetry_cell_setting triclinic
_symmetry_space_group_name_Hall '-P 1'
_symmetry_space_group_name_H-M 'P -1'
_atom_sites_solution_hydrogens difmap
_atom_sites_solution_primary other
_audit_creation_date 2021-09-02
_audit_creation_method 'CRYSTALS_ver_14.61_build_7932 '
_audit_update_record
;
2022-08-17 deposited with the CCDC.	2022-12-27 downloaded from the CCDC.
;
_cell_angle_alpha 71.979(2)
_cell_angle_beta 88.7149(18)
_cell_angle_gamma 78.9608(19)
_cell_formula_units_Z 1
_cell_length_a 12.4765(3)
_cell_length_b 13.7256(3)
_cell_length_c 15.0782(3)
_cell_measurement_reflns_used 27929
_cell_measurement_temperature 150
_cell_measurement_theta_max 76.16
_cell_measurement_theta_min 3.82
_cell_volume 2408.12(10)
_computing_cell_refinement
; 
 CrysAlisPro (Rigaku Oxford Diffraction, 2017) 
;
_computing_data_collection 'SuperNova, (Oxford Diffraction, 2010)'
_computing_data_reduction
; 
 CrysAlisPro (Rigaku Oxford Diffraction, 2017) 
;
_computing_molecular_graphics 'CAMERON (Watkin et al., 1996)'
_computing_publication_material 'CRYSTALS (Betteridge et al., 2003)'
_computing_structure_refinement 'CRYSTALS (Betteridge et al., 2003)'
_computing_structure_solution 'Superflip (Palatinus & Chapuis, 2007)'
_diffrn_ambient_temperature 150
_diffrn_measured_fraction_theta_full 0.999
_diffrn_measured_fraction_theta_max 0.991
_diffrn_measurement_device Area
_diffrn_measurement_device_type 'Oxford Diffraction SuperNova'
_diffrn_measurement_method \w
_diffrn_radiation_monochromator 'focussing mirrors'
_diffrn_radiation_type 'Cu K\a'
_diffrn_radiation_wavelength 1.54180
_diffrn_reflns_av_R_equivalents 0.044
_diffrn_reflns_av_sigmaI/netI 0.0595
_diffrn_reflns_av_unetI/netI 0.060
_diffrn_reflns_limit_h_max 15
_diffrn_reflns_limit_h_min -15
_diffrn_reflns_limit_k_max 17
_diffrn_reflns_limit_k_min -17
_diffrn_reflns_limit_l_max 18
_diffrn_reflns_limit_l_min -18
_diffrn_reflns_number 50946
_diffrn_reflns_theta_full 73.257
_diffrn_reflns_theta_max 75.987
_diffrn_reflns_theta_min 3.612
_diffrn_standards_number 0
_exptl_absorpt_coefficient_mu 6.175
_exptl_absorpt_correction_T_max 0.54
_exptl_absorpt_correction_T_min 0.35
_exptl_absorpt_correction_type multi-scan
_exptl_absorpt_process_details
; 
 CrysAlisPro (Rigaku Oxford Diffraction, 2017) 
;
_exptl_crystal_colour clear_pale_colourless
_exptl_crystal_density_diffrn 1.364
_exptl_crystal_density_meas ?
_exptl_crystal_density_method 'not measured'
_exptl_crystal_description block
_exptl_crystal_F_000 1017.993
_exptl_crystal_size_max 0.20
_exptl_crystal_size_mid 0.14
_exptl_crystal_size_min 0.10
_refine_diff_density_max 1.79
_refine_diff_density_min -0.81
_refine_ls_extinction_method None
_refine_ls_goodness_of_fit_ref 0.9928
_refine_ls_hydrogen_treatment constr
_refine_ls_matrix_type full
_refine_ls_number_parameters 473
_refine_ls_number_reflns 9966
_refine_ls_number_restraints 12
_refine_ls_R_factor_all 0.0529
_refine_ls_R_factor_gt 0.0474
_refine_ls_shift/su_max 0.0007743
_refine_ls_shift/su_mean 0.0000332
_refine_ls_structure_factor_coef Fsqd
_refine_ls_weighting_details
;
 Method= Modified Sheldrick 
 w=1/[\s^2^(F^2^) + ( 0.08P)^2^ + 2.63P] 
 ,where P=(max(Fo^2^,0) + 2Fc^2^)/3 
;
_refine_ls_weighting_scheme calc
_refine_ls_wR_factor_all 0.1363
_refine_ls_wR_factor_gt 0.1308
_refine_ls_wR_factor_ref 0.1363
_reflns_limit_h_max 15
_reflns_limit_h_min -15
_reflns_limit_k_max 17
_reflns_limit_k_min -16
_reflns_limit_l_max 18
_reflns_limit_l_min 0
_reflns_number_gt 8704
_reflns_number_total 9968
_reflns_threshold_expression I>2.0\s(I)
_oxford_diffrn_Wilson_B_factor 3.28
_oxford_diffrn_Wilson_scale 0.04
_oxford_refine_ls_scale 5.33(8)
_oxford_structure_analysis_title 7485
_cod_data_source_file d2sc05417e2.cif
_cod_data_source_block DO3A-tBuO3_2-C-2
_cod_depositor_comments
;
The following automatic conversions were performed:

data item '_chemical_melting_point' value 'not measured' was changed
to '?' -- the value is undefined or not given.

data item '_exptl_crystal_density_meas' value 'not measured' was
changed to '?' -- the value is perceived as not measured.

Automatic conversion script
Id: cif_fix_values 7556 2019-12-06 15:28:31Z antanas 

 Adding full bibliography for 1568201--1568207.cif.
;
_cod_original_sg_symbol_H-M 'P -1 '
_cod_database_code 1568201
_oxford_refine_reflns_threshold_expression I>-3.0\s(I)
_refine_ls_r_factor_ref 0.0529
_reflns_number_all 9966

loop_
_symmetry_equiv_pos_as_xyz
x,y,z
-x,-y,-z

loop_
_atom_site_label
_atom_site_type_symbol
_atom_site_fract_x
_atom_site_fract_y
_atom_site_fract_z
_atom_site_U_iso_or_equiv
_atom_site_occupancy
_atom_site_adp_type
_atom_site_refinement_flags_posn
_atom_site_refinement_flags_adp
_atom_site_refinement_flags_occupancy
_atom_site_disorder_assembly
_atom_site_disorder_group
_atom_site_attached_hydrogens
Na1 Na 0.30717(7) 0.68361(7) 0.36871(6) 0.0246 1.0000 Uani . . . . . .
N2 N 0.36132(16) 0.55321(16) 0.53728(14) 0.0275 1.0000 Uani . . . . . .
C3 C 0.3284(2) 0.6146(2) 0.60116(17) 0.0307 1.0000 Uani . . . . . .
C4 C 0.3510(2) 0.7248(2) 0.56572(17) 0.0313 1.0000 Uani . . . . . .
N5 N 0.29222(17) 0.78798(16) 0.47686(14) 0.0265 1.0000 Uani . . . . . .
C6 C 0.1753(2) 0.82218(19) 0.49028(17) 0.0284 1.0000 Uani . . . . . .
C7 C 0.1068(2) 0.85994(19) 0.39898(18) 0.0295 1.0000 Uani . . . . . .
N8 N 0.11262(16) 0.77899(16) 0.35298(14) 0.0264 1.0000 Uani . . . . . .
C9 C 0.04323(19) 0.7027(2) 0.39746(18) 0.0293 1.0000 Uani . . . . . .
C10 C 0.0776(2) 0.6000(2) 0.37596(19) 0.0317 1.0000 Uani . . . . . .
N11 N 0.18863(16) 0.54407(16) 0.41389(15) 0.0279 1.0000 Uani . . . . . .
C12 C 0.1899(2) 0.49457(19) 0.51513(19) 0.0302 1.0000 Uani . . . . . .
C13 C 0.3045(2) 0.4644(2) 0.55959(19) 0.0322 1.0000 Uani . . . . . .
C14 C 0.4802(2) 0.5155(2) 0.54271(17) 0.0320 1.0000 Uani . . . . . .
C15 C 0.3451(2) 0.8760(2) 0.43136(19) 0.0316 1.0000 Uani . . . . . .
C16 C 0.4456(2) 0.8426(2) 0.38161(18) 0.0302 1.0000 Uani . . . . . .
O17 O 0.47425(15) 0.75762(14) 0.37261(13) 0.0321 1.0000 Uani . . . . . .
O18 O 0.49497(18) 0.92358(17) 0.34734(17) 0.0469 1.0000 Uani . . . . . .
C19 C 0.5904(3) 0.9196(3) 0.2874(2) 0.0447 1.0000 Uani . . . . . .
C20 C 0.5613(3) 0.8938(4) 0.2018(2) 0.0579 1.0000 Uani . . . . . .
C21 C 0.6860(3) 0.8415(4) 0.3428(3) 0.0635 1.0000 Uani . . . . . .
C22 C 0.6088(5) 1.0310(4) 0.2609(5) 0.0961 1.0000 Uani . . . . . .
C23 C 0.0843(2) 0.8265(2) 0.25340(18) 0.0342 1.0000 Uani . . . . . .
C24 C 0.1781(2) 0.8684(2) 0.19971(17) 0.0308 1.0000 Uani . . . . . .
O25 O 0.26954(15) 0.85368(16) 0.23181(13) 0.0348 1.0000 Uani . . . . . .
O26 O 0.14418(16) 0.92166(17) 0.11141(13) 0.0378 1.0000 Uani . . . . . .
C27 C 0.2195(2) 0.9667(2) 0.04051(18) 0.0377 1.0000 Uani . . . . . .
C28 C 0.3101(3) 0.8810(3) 0.0297(2) 0.0504 1.0000 Uani . . . . . .
C29 C 0.2609(3) 1.0512(3) 0.0666(2) 0.0461 1.0000 Uani . . . . . .
C30 C 0.1445(3) 1.0142(3) -0.0471(2) 0.0519 1.0000 Uani . . . . . .
C31 C 0.2290(2) 0.4666(2) 0.3668(2) 0.0343 1.0000 Uani . . . . . .
C32 C 0.2822(2) 0.5129(2) 0.27637(19) 0.0326 1.0000 Uani . . . . . .
O33 O 0.30231(19) 0.60002(17) 0.25088(15) 0.0434 1.0000 Uani . . . . . .
O34 O 0.30451(18) 0.44329(16) 0.23130(14) 0.0407 1.0000 Uani . . . . . .
C35 C 0.3581(3) 0.4653(3) 0.1403(2) 0.0465 1.0000 Uani . . . . . .
C36 C 0.4685(4) 0.4898(5) 0.1514(3) 0.0853 1.0000 Uani . . . . . .
C37 C 0.2841(5) 0.5512(3) 0.0689(3) 0.0748 1.0000 Uani . . . . . .
C38 C 0.3685(5) 0.3628(3) 0.1194(3) 0.0715 1.0000 Uani . . . . . .
Br40 Br -0.02265(2) 1.37107(2) 0.32318(2) 0.0363 1.0000 Uani . . . . . .
Cl42 Cl -0.2979(4) 0.5895(4) 0.1486(3) 0.0935 0.661(3) Uani D . P 1 1 .
Cl43 Cl -0.1021(4) 0.6117(4) 0.0459(3) 0.1247 0.661(3) Uani D . P 1 1 .
Cl44 Cl -0.1527(2) 0.69767(15) 0.2021(2) 0.0848 0.661(3) Uani D . P 1 1 .
C45 C 0.2191(3) 1.1865(2) 0.3593(2) 0.0433 1.0000 Uani . . . . . .
Cl46 Cl 0.35603(7) 1.18185(8) 0.39085(7) 0.0584 1.0000 Uani . . . . . .
Cl47 Cl 0.21427(9) 1.14175(7) 0.26255(6) 0.0621 1.0000 Uani . . . . . .
Cl48 Cl 0.15588(8) 1.11011(7) 0.45439(6) 0.0565 1.0000 Uani . . . . . .
C51 C -0.1197(3) 1.2225(3) 0.2033(2) 0.0481 1.0000 Uani . . . . . .
Cl52 Cl -0.26068(9) 1.27069(9) 0.18254(7) 0.0676 1.0000 Uani . . . . . .
Cl53 Cl -0.09685(10) 1.09205(7) 0.27470(8) 0.0725 1.0000 Uani . . . . . .
Cl54 Cl -0.05529(10) 1.23493(11) 0.09717(8) 0.0774 1.0000 Uani . . . . . .
H31 H 0.3678 0.5784 0.6600 0.0375 1.0000 Uiso R . . . . .
H32 H 0.2515 0.6173 0.6091 0.0371 1.0000 Uiso R . . . . .
H42 H 0.4274 0.7210 0.5558 0.0370 1.0000 Uiso R . . . . .
H41 H 0.3306 0.7600 0.6115 0.0379 1.0000 Uiso R . . . . .
H61 H 0.1657 0.8778 0.5175 0.0336 1.0000 Uiso R . . . . .
H62 H 0.1503 0.7634 0.5333 0.0326 1.0000 Uiso R . . . . .
H71 H 0.1327 0.9187 0.3567 0.0346 1.0000 Uiso R . . . . .
H72 H 0.0319 0.8825 0.4124 0.0349 1.0000 Uiso R . . . . .
H92 H 0.0490 0.6866 0.4657 0.0343 1.0000 Uiso R . . . . .
H91 H -0.0326 0.7301 0.3757 0.0354 1.0000 Uiso R . . . . .
H101 H 0.0250 0.5562 0.4015 0.0377 1.0000 Uiso R . . . . .
H102 H 0.0759 0.6150 0.3105 0.0377 1.0000 Uiso R . . . . .
H121 H 0.1578 0.4334 0.5305 0.0362 1.0000 Uiso R . . . . .
H122 H 0.1466 0.5437 0.5406 0.0357 1.0000 Uiso R . . . . .
H131 H 0.3010 0.4339 0.6278 0.0396 1.0000 Uiso R . . . . .
H132 H 0.3460 0.4115 0.5354 0.0392 1.0000 Uiso R . . . . .
H141 H 0.5005 0.4549 0.5995 0.0376 1.0000 Uiso R . . . . .
H142 H 0.5151 0.5720 0.5461 0.0379 1.0000 Uiso R . . . . .
H152 H 0.3667 0.9075 0.4755 0.0385 1.0000 Uiso R . . . . .
H151 H 0.2938 0.9285 0.3844 0.0378 1.0000 Uiso R . . . . .
H201 H 0.6214 0.8980 0.1605 0.0866 1.0000 Uiso R . . . . .
H203 H 0.5447 0.8245 0.2193 0.0864 1.0000 Uiso R . . . . .
H202 H 0.4990 0.9447 0.1711 0.0871 1.0000 Uiso R . . . . .
H211 H 0.7482 0.8471 0.3055 0.0949 1.0000 Uiso R . . . . .
H213 H 0.6990 0.8560 0.3983 0.0949 1.0000 Uiso R . . . . .
H212 H 0.6720 0.7713 0.3584 0.0946 1.0000 Uiso R . . . . .
H221 H 0.6697 1.0384 0.2210 0.1435 1.0000 Uiso R . . . . .
H222 H 0.6246 1.0456 0.3162 0.1434 1.0000 Uiso R . . . . .
H223 H 0.5446 1.0789 0.2295 0.1437 1.0000 Uiso R . . . . .
H232 H 0.0703 0.7735 0.2286 0.0406 1.0000 Uiso R . . . . .
H231 H 0.0204 0.8819 0.2415 0.0411 1.0000 Uiso R . . . . .
H281 H 0.3543 0.9097 -0.0212 0.0756 1.0000 Uiso R . . . . .
H283 H 0.3564 0.8507 0.0854 0.0759 1.0000 Uiso R . . . . .
H282 H 0.2778 0.8297 0.0166 0.0758 1.0000 Uiso R . . . . .
H291 H 0.3023 1.0868 0.0188 0.0691 1.0000 Uiso R . . . . .
H293 H 0.3053 1.0234 0.1233 0.0686 1.0000 Uiso R . . . . .
H292 H 0.2008 1.1012 0.0764 0.0687 1.0000 Uiso R . . . . .
H301 H 0.1869 1.0433 -0.1002 0.0778 1.0000 Uiso R . . . . .
H303 H 0.1109 0.9605 -0.0588 0.0776 1.0000 Uiso R . . . . .
H302 H 0.0868 1.0681 -0.0369 0.0778 1.0000 Uiso R . . . . .
H311 H 0.2837 0.4121 0.4060 0.0414 1.0000 Uiso R . . . . .
H312 H 0.1692 0.4367 0.3531 0.0408 1.0000 Uiso R . . . . .
H362 H 0.5086 0.4940 0.0955 0.1275 1.0000 Uiso R . . . . .
H361 H 0.5097 0.4368 0.2035 0.1278 1.0000 Uiso R . . . . .
H363 H 0.4596 0.5555 0.1630 0.1279 1.0000 Uiso R . . . . .
H372 H 0.3088 0.5552 0.0086 0.1120 1.0000 Uiso R . . . . .
H371 H 0.2854 0.6148 0.0815 0.1117 1.0000 Uiso R . . . . .
H373 H 0.2108 0.5395 0.0741 0.1115 1.0000 Uiso R . . . . .
H382 H 0.4024 0.3677 0.0610 0.1066 1.0000 Uiso R . . . . .
H381 H 0.4104 0.3074 0.1681 0.1068 1.0000 Uiso R . . . . .
H383 H 0.2975 0.3476 0.1152 0.1070 1.0000 Uiso R . . . . .
H451 H 0.1793 1.2582 0.3416 0.0520 1.0000 Uiso R . . . . .
H511 H -0.0909 1.2638 0.2355 0.0583 1.0000 Uiso R . . . . .
Cl144 Cl -0.1099(4) 0.7066(3) 0.1482(4) 0.0848 0.339(3) Uani D . P 1 2 .
Cl143 Cl -0.0890(8) 0.5504(6) 0.0554(6) 0.1247 0.339(3) Uani D . P 1 2 .
Cl142 Cl -0.2926(8) 0.6144(10) 0.1333(8) 0.0935 0.339(3) Uani D . P 1 2 .
C141 C -0.1489(11) 0.5913(11) 0.1473(11) 0.0659 0.339(3) Uani D . P 1 2 .
C41 C -0.1580(7) 0.5974(7) 0.1551(6) 0.0659 0.661(3) Uani D . P 1 1 .
H1411 H -0.1244 0.5366 0.2067 0.0792 0.339(3) Uiso R . P 1 2 .
H411 H -0.1168 0.5318 0.1986 0.0793 0.661(3) Uiso R . P 1 1 .

loop_
_atom_site_aniso_label
_atom_site_aniso_U_11
_atom_site_aniso_U_22
_atom_site_aniso_U_33
_atom_site_aniso_U_23
_atom_site_aniso_U_13
_atom_site_aniso_U_12
Na1 0.0220(4) 0.0248(4) 0.0270(4) -0.0076(4) 0.0029(3) -0.0051(3)
N2 0.0201(9) 0.0275(10) 0.0287(10) -0.0016(8) 0.0042(7) -0.0018(8)
C3 0.0270(12) 0.0367(13) 0.0230(11) -0.0032(10) 0.0042(9) -0.0038(10)
C4 0.0300(12) 0.0405(14) 0.0245(11) -0.0102(10) 0.0029(9) -0.0098(10)
N5 0.0262(10) 0.0263(10) 0.0269(10) -0.0064(8) 0.0059(8) -0.0084(8)
C6 0.0288(12) 0.0264(11) 0.0307(12) -0.0100(9) 0.0090(9) -0.0061(9)
C7 0.0276(12) 0.0228(11) 0.0333(12) -0.0051(9) 0.0063(10) -0.0003(9)
N8 0.0232(9) 0.0276(10) 0.0254(10) -0.0044(8) 0.0020(7) -0.0046(8)
C9 0.0187(10) 0.0308(12) 0.0362(13) -0.0075(10) 0.0045(9) -0.0045(9)
C10 0.0216(11) 0.0371(13) 0.0396(14) -0.0136(11) 0.0049(10) -0.0107(10)
N11 0.0233(10) 0.0260(10) 0.0359(11) -0.0117(9) 0.0083(8) -0.0058(8)
C12 0.0257(12) 0.0252(11) 0.0386(13) -0.0070(10) 0.0126(10) -0.0083(9)
C13 0.0281(12) 0.0252(12) 0.0355(13) -0.0001(10) 0.0093(10) -0.0027(9)
C14 0.0207(11) 0.0392(14) 0.0270(12) -0.0012(10) 0.0016(9) 0.0005(10)
C15 0.0341(13) 0.0277(12) 0.0369(13) -0.0123(10) 0.0109(10) -0.0125(10)
C16 0.0284(12) 0.0325(13) 0.0304(12) -0.0072(10) 0.0045(9) -0.0125(10)
O17 0.0281(9) 0.0309(9) 0.0366(9) -0.0085(7) 0.0080(7) -0.0081(7)
O18 0.0451(12) 0.0399(11) 0.0639(14) -0.0202(10) 0.0264(10) -0.0237(9)
C19 0.0390(15) 0.0483(17) 0.0507(17) -0.0129(14) 0.0196(13) -0.0239(13)
C20 0.0425(17) 0.088(3) 0.0390(16) -0.0093(17) 0.0081(13) -0.0222(18)
C21 0.0355(16) 0.105(3) 0.0472(19) -0.014(2) 0.0046(14) -0.0238(19)
C22 0.103(4) 0.066(3) 0.142(5) -0.043(3) 0.077(4) -0.059(3)
C23 0.0276(12) 0.0421(15) 0.0275(12) -0.0038(11) -0.0004(10) -0.0054(11)
C24 0.0307(13) 0.0328(13) 0.0253(11) -0.0052(10) 0.0015(9) -0.0041(10)
O25 0.0289(9) 0.0437(11) 0.0268(9) -0.0034(8) 0.0007(7) -0.0073(8)
O26 0.0336(10) 0.0479(11) 0.0250(9) -0.0004(8) -0.0023(7) -0.0091(8)
C27 0.0398(15) 0.0446(15) 0.0248(12) -0.0040(11) 0.0029(11) -0.0104(12)
C28 0.0574(19) 0.0541(19) 0.0372(15) -0.0136(14) 0.0133(14) -0.0077(15)
C29 0.0534(18) 0.0465(17) 0.0376(15) -0.0079(13) 0.0025(13) -0.0166(14)
C30 0.0563(19) 0.065(2) 0.0266(14) 0.0001(14) -0.0041(13) -0.0179(17)
C31 0.0319(13) 0.0304(13) 0.0467(15) -0.0188(11) 0.0133(11) -0.0109(10)
C32 0.0282(12) 0.0377(14) 0.0363(13) -0.0177(11) 0.0029(10) -0.0064(10)
O33 0.0555(13) 0.0456(12) 0.0397(11) -0.0214(9) 0.0162(9) -0.0229(10)
O34 0.0492(12) 0.0397(11) 0.0365(10) -0.0184(9) 0.0082(9) -0.0066(9)
C35 0.0582(19) 0.0540(19) 0.0304(14) -0.0198(13) 0.0061(13) -0.0074(15)
C36 0.063(3) 0.152(5) 0.070(3) -0.069(3) 0.034(2) -0.037(3)
C37 0.122(4) 0.056(2) 0.0391(18) -0.0144(17) -0.011(2) 0.000(2)
C38 0.112(4) 0.060(2) 0.0442(19) -0.0283(18) 0.016(2) -0.001(2)
Br40 0.03177(15) 0.03671(16) 0.04560(17) -0.01889(12) 0.00676(11) -0.00922(11)
Cl42 0.0935(10) 0.135(3) 0.0582(19) -0.0113(19) 0.0102(10) -0.0676(14)
Cl43 0.1060(17) 0.180(4) 0.0795(13) -0.026(3) 0.0321(12) -0.035(3)
Cl44 0.0925(15) 0.0573(7) 0.1065(17) -0.0272(11) -0.0341(11) -0.0122(8)
C45 0.0500(17) 0.0330(14) 0.0456(16) -0.0137(12) 0.0011(13) -0.0025(12)
Cl46 0.0488(4) 0.0595(5) 0.0618(5) -0.0144(4) -0.0006(4) -0.0052(4)
Cl47 0.0926(7) 0.0502(5) 0.0456(4) -0.0184(4) 0.0015(4) -0.0126(4)
Cl48 0.0636(5) 0.0488(4) 0.0562(5) -0.0162(4) 0.0168(4) -0.0103(4)
C51 0.0583(19) 0.0420(16) 0.0475(17) -0.0170(14) -0.0032(14) -0.0122(14)
Cl52 0.0626(5) 0.0693(6) 0.0532(5) -0.0046(4) 0.0027(4) 0.0056(4)
Cl53 0.0935(8) 0.0436(5) 0.0689(6) -0.0080(4) -0.0207(5) 0.0008(5)
Cl54 0.0703(6) 0.0998(8) 0.0665(6) -0.0301(6) 0.0192(5) -0.0220(6)
Cl144 0.0925(15) 0.0573(7) 0.1065(17) -0.0272(11) -0.0341(11) -0.0122(8)
Cl143 0.1060(17) 0.180(4) 0.0795(13) -0.026(3) 0.0321(12) -0.035(3)
Cl142 0.0935(10) 0.135(3) 0.0582(19) -0.0113(19) 0.0102(10) -0.0676(14)
C141 0.086(3) 0.058(2) 0.051(2) -0.0090(18) -0.003(2) -0.020(2)
C41 0.086(3) 0.058(2) 0.051(2) -0.0090(18) -0.003(2) -0.020(2)

loop_
_atom_type_symbol
_atom_type_scat_dispersion_real
_atom_type_scat_dispersion_imag
_atom_type_scat_Cromer_Mann_a1
_atom_type_scat_Cromer_Mann_b1
_atom_type_scat_Cromer_Mann_a2
_atom_type_scat_Cromer_Mann_b2
_atom_type_scat_Cromer_Mann_a3
_atom_type_scat_Cromer_Mann_b3
_atom_type_scat_Cromer_Mann_a4
_atom_type_scat_Cromer_Mann_b4
_atom_type_scat_Cromer_Mann_c
_atom_type_scat_source
C 0.0181 0.0091 2.3100 20.8439 1.0200 10.2075 1.5886 0.5687 0.8650 51.6512 0.2156 'International Tables Vol C 4.2.6.8 and 6.1.1.4'
H 0.0000 0.0000 0.4930 10.5109 0.3229 26.1257 0.1402 3.1424 0.0408 57.7998 0.0030 'International Tables Vol C 4.2.6.8 and 6.1.1.4'
N 0.0311 0.0180 12.2126 0.0057 3.1322 9.8933 2.0125 28.9975 1.1663 0.5826 -11.5290 'International Tables Vol C 4.2.6.8 and 6.1.1.4'
O 0.0492 0.0322 3.0485 13.2771 2.2868 5.7011 1.5463 0.3239 0.8670 32.9089 0.2508 'International Tables Vol C 4.2.6.8 and 6.1.1.4'
Br -0.6763 1.2805 17.1789 2.1723 5.2358 16.5796 5.6377 0.2609 3.9851 41.4328 2.9557 'International Tables Vol C 4.2.6.8 and 6.1.1.4'
Cl 0.3639 0.7018 11.4604 0.0104 7.1964 1.1662 6.2556 18.5194 1.6455 47.7784 -9.5574 'International Tables Vol C 4.2.6.8 and 6.1.1.4'
K 0.3868 1.0657 8.2186 12.7949 7.4398 0.7748 1.0519 213.1870 0.8659 41.6841 1.4228 'International Tables Vol C 4.2.6.8 and 6.1.1.4'
Na 0.1353 0.1239 4.7626 3.2850 3.1736 8.8422 1.2674 0.3136 1.1128 129.4240 0.6760 'International Tables Vol C 4.2.6.8 and 6.1.1.4'

loop_
_geom_angle_atom_site_label_1
_geom_angle_site_symmetry_1
_geom_angle_atom_site_label_2
_geom_angle_site_symmetry_2
_geom_angle_atom_site_label_3
_geom_angle_site_symmetry_3
_geom_angle
_geom_angle_publ_flag
N2 . Na1 . N5 . 72.58(7) yes
N2 . Na1 . N8 . 112.91(7) yes
N5 . Na1 . N8 . 74.06(7) yes
N2 . Na1 . N11 . 68.55(7) yes
N5 . Na1 . N11 . 112.51(7) yes
N8 . Na1 . N11 . 73.45(7) yes
N2 . Na1 . O17 . 89.63(7) yes
N5 . Na1 . O17 . 67.93(7) yes
N8 . Na1 . O17 . 126.93(7) yes
N11 . Na1 . O17 . 155.85(8) yes
N2 . Na1 . O25 . 160.54(8) yes
N5 . Na1 . O25 . 89.03(7) yes
N8 . Na1 . O25 . 66.22(7) yes
N11 . Na1 . O25 . 126.41(7) yes
O17 . Na1 . O25 . 77.29(6) yes
N2 . Na1 . O33 . 114.10(8) yes
N5 . Na1 . O33 . 172.23(9) yes
N8 . Na1 . O33 . 99.12(8) yes
N11 . Na1 . O33 . 68.10(7) yes
O17 . Na1 . O33 . 114.93(7) yes
O25 . Na1 . O33 . 84.73(8) yes
Na1 . N2 . C3 . 105.51(14) yes
Na1 . N2 . C13 . 112.18(15) yes
C3 . N2 . C13 . 109.54(19) yes
Na1 . N2 . C14 . 108.01(14) yes
C3 . N2 . C14 . 111.4(2) yes
C13 . N2 . C14 . 110.1(2) yes
N2 . C3 . C4 . 113.6(2) yes
N2 . C3 . H31 . 108.0 no
C4 . C3 . H31 . 108.9 no
N2 . C3 . H32 . 106.6 no
C4 . C3 . H32 . 109.6 no
H31 . C3 . H32 . 110.0 no
C3 . C4 . N5 . 113.3(2) yes
C3 . C4 . H42 . 108.8 no
N5 . C4 . H42 . 107.5 no
C3 . C4 . H41 . 109.7 no
N5 . C4 . H41 . 108.5 no
H42 . C4 . H41 . 108.9 no
C4 . N5 . Na1 . 109.60(15) yes
C4 . N5 . C6 . 111.57(19) yes
Na1 . N5 . C6 . 108.11(15) yes
C4 . N5 . C15 . 109.8(2) yes
Na1 . N5 . C15 . 105.43(15) yes
C6 . N5 . C15 . 112.1(2) yes
N5 . C6 . C7 . 112.5(2) yes
N5 . C6 . H61 . 110.0 no
C7 . C6 . H61 . 108.6 no
N5 . C6 . H62 . 107.4 no
C7 . C6 . H62 . 109.8 no
H61 . C6 . H62 . 108.5 no
C6 . C7 . N8 . 113.02(19) yes
C6 . C7 . H71 . 108.8 no
N8 . C7 . H71 . 108.4 no
C6 . C7 . H72 . 108.3 no
N8 . C7 . H72 . 109.3 no
H71 . C7 . H72 . 108.9 no
C7 . N8 . Na1 . 107.24(14) yes
C7 . N8 . C9 . 112.00(19) yes
Na1 . N8 . C9 . 108.23(14) yes
C7 . N8 . C23 . 110.6(2) yes
Na1 . N8 . C23 . 107.57(15) yes
C9 . N8 . C23 . 111.0(2) yes
N8 . C9 . C10 . 112.5(2) yes
N8 . C9 . H92 . 109.4 no
C10 . C9 . H92 . 107.3 no
N8 . C9 . H91 . 110.7 no
C10 . C9 . H91 . 107.1 no
H92 . C9 . H91 . 109.8 no
C9 . C10 . N11 . 112.9(2) yes
C9 . C10 . H101 . 108.6 no
N11 . C10 . H101 . 109.8 no
C9 . C10 . H102 . 108.0 no
N11 . C10 . H102 . 109.0 no
H101 . C10 . H102 . 108.4 no
C10 . N11 . Na1 . 104.93(15) yes
C10 . N11 . C12 . 111.63(19) yes
Na1 . N11 . C12 . 112.01(15) yes
C10 . N11 . C31 . 109.3(2) yes
Na1 . N11 . C31 . 107.94(14) yes
C12 . N11 . C31 . 110.8(2) yes
N11 . C12 . C13 . 112.54(19) yes
N11 . C12 . H121 . 111.2 no
C13 . C12 . H121 . 108.8 no
N11 . C12 . H122 . 107.2 no
C13 . C12 . H122 . 109.0 no
H121 . C12 . H122 . 108.0 no
C12 . C13 . N2 . 112.5(2) yes
C12 . C13 . H131 . 109.6 no
N2 . C13 . H131 . 110.4 no
C12 . C13 . H132 . 107.7 no
N2 . C13 . H132 . 108.2 no
H131 . C13 . H132 . 108.3 no
C14 2_666 C14 . N2 . 111.8(3) yes
C14 2_666 C14 . H141 . 109.5 no
N2 . C14 . H141 . 109.5 no
C14 2_666 C14 . H142 . 108.5 no
N2 . C14 . H142 . 107.9 no
H141 . C14 . H142 . 109.5 no
N5 . C15 . C16 . 111.4(2) yes
N5 . C15 . H152 . 111.8 no
C16 . C15 . H152 . 108.2 no
N5 . C15 . H151 . 108.8 no
C16 . C15 . H151 . 107.6 no
H152 . C15 . H151 . 109.0 no
C15 . C16 . O17 . 125.3(2) yes
C15 . C16 . O18 . 109.0(2) yes
O17 . C16 . O18 . 125.7(2) yes
Na1 . O17 . C16 . 107.73(16) yes
C16 . O18 . C19 . 122.5(2) yes
O18 . C19 . C20 . 110.1(3) yes
O18 . C19 . C21 . 109.7(3) yes
C20 . C19 . C21 . 111.7(3) yes
O18 . C19 . C22 . 101.9(3) yes
C20 . C19 . C22 . 110.4(4) yes
C21 . C19 . C22 . 112.6(4) yes
C19 . C20 . H201 . 109.6 no
C19 . C20 . H203 . 110.4 no
H201 . C20 . H203 . 109.9 no
C19 . C20 . H202 . 107.6 no
H201 . C20 . H202 . 109.1 no
H203 . C20 . H202 . 110.2 no
C19 . C21 . H211 . 107.9 no
C19 . C21 . H213 . 110.2 no
H211 . C21 . H213 . 109.6 no
C19 . C21 . H212 . 110.7 no
H211 . C21 . H212 . 109.6 no
H213 . C21 . H212 . 109.0 no
C19 . C22 . H221 . 109.7 no
C19 . C22 . H222 . 108.5 no
H221 . C22 . H222 . 109.0 no
C19 . C22 . H223 . 110.3 no
H221 . C22 . H223 . 109.8 no
H222 . C22 . H223 . 109.4 no
N8 . C23 . C24 . 111.8(2) yes
N8 . C23 . H232 . 108.7 no
C24 . C23 . H232 . 105.7 no
N8 . C23 . H231 . 112.2 no
C24 . C23 . H231 . 109.2 no
H232 . C23 . H231 . 109.0 no
C23 . C24 . O25 . 124.7(2) yes
C23 . C24 . O26 . 109.4(2) yes
O25 . C24 . O26 . 125.9(2) yes
Na1 . O25 . C24 . 110.02(17) yes
C24 . O26 . C27 . 121.9(2) yes
O26 . C27 . C28 . 109.8(2) yes
O26 . C27 . C29 . 109.3(2) yes
C28 . C27 . C29 . 113.3(3) yes
O26 . C27 . C30 . 102.0(2) yes
C28 . C27 . C30 . 111.3(3) yes
C29 . C27 . C30 . 110.5(3) yes
C27 . C28 . H281 . 109.4 no
C27 . C28 . H283 . 110.9 no
H281 . C28 . H283 . 108.1 no
C27 . C28 . H282 . 108.3 no
H281 . C28 . H282 . 109.6 no
H283 . C28 . H282 . 110.6 no
C27 . C29 . H291 . 110.9 no
C27 . C29 . H293 . 111.9 no
H291 . C29 . H293 . 108.5 no
C27 . C29 . H292 . 110.2 no
H291 . C29 . H292 . 107.9 no
H293 . C29 . H292 . 107.3 no
C27 . C30 . H301 . 109.4 no
C27 . C30 . H303 . 109.8 no
H301 . C30 . H303 . 109.5 no
C27 . C30 . H302 . 108.7 no
H301 . C30 . H302 . 110.9 no
H303 . C30 . H302 . 108.5 no
N11 . C31 . C32 . 112.2(2) yes
N11 . C31 . H311 . 109.7 no
C32 . C31 . H311 . 106.8 no
N11 . C31 . H312 . 110.1 no
C32 . C31 . H312 . 108.5 no
H311 . C31 . H312 . 109.5 no
C31 . C32 . O33 . 124.6(2) yes
C31 . C32 . O34 . 109.5(2) yes
O33 . C32 . O34 . 125.9(3) yes
Na1 . O33 . C32 . 116.62(18) yes
C32 . O34 . C35 . 122.3(2) yes
O34 . C35 . C36 . 109.6(3) yes
O34 . C35 . C37 . 109.0(3) yes
C36 . C35 . C37 . 113.3(4) yes
O34 . C35 . C38 . 102.3(3) yes
C36 . C35 . C38 . 111.2(4) yes
C37 . C35 . C38 . 110.8(3) yes
C35 . C36 . H362 . 110.4 no
C35 . C36 . H361 . 110.5 no
H362 . C36 . H361 . 109.4 no
C35 . C36 . H363 . 109.4 no
H362 . C36 . H363 . 108.6 no
H361 . C36 . H363 . 108.4 no
C35 . C37 . H372 . 109.9 no
C35 . C37 . H371 . 107.7 no
H372 . C37 . H371 . 110.1 no
C35 . C37 . H373 . 110.3 no
H372 . C37 . H373 . 110.4 no
H371 . C37 . H373 . 108.3 no
C35 . C38 . H382 . 110.1 no
C35 . C38 . H381 . 110.3 no
H382 . C38 . H381 . 109.9 no
C35 . C38 . H383 . 109.6 no
H382 . C38 . H383 . 108.3 no
H381 . C38 . H383 . 108.6 no
Cl46 . C45 . Cl47 . 110.32(18) yes
Cl46 . C45 . Cl48 . 110.00(18) yes
Cl47 . C45 . Cl48 . 110.22(18) yes
Cl46 . C45 . H451 . 109.6 no
Cl47 . C45 . H451 . 107.6 no
Cl48 . C45 . H451 . 109.1 no
Cl52 . C51 . Cl53 . 109.7(2) yes
Cl52 . C51 . Cl54 . 109.81(19) yes
Cl53 . C51 . Cl54 . 111.3(2) yes
Cl52 . C51 . H511 . 108.2 no
Cl53 . C51 . H511 . 108.9 no
Cl54 . C51 . H511 . 108.9 no
Cl142 . C141 . Cl143 . 109.5(8) yes
Cl142 . C141 . Cl144 . 108.8(7) yes
Cl143 . C141 . Cl144 . 110.4(7) yes
Cl142 . C141 . H1411 . 110.2 no
Cl143 . C141 . H1411 . 109.0 no
Cl144 . C141 . H1411 . 109.0 no
Cl42 . C41 . Cl44 . 106.7(4) yes
Cl42 . C41 . Cl43 . 109.8(4) yes
Cl44 . C41 . Cl43 . 115.6(5) yes
Cl42 . C41 . H411 . 109.8 no
Cl44 . C41 . H411 . 107.7 no
Cl43 . C41 . H411 . 107.2 no

loop_
_geom_bond_atom_site_label_1
_geom_bond_site_symmetry_1
_geom_bond_atom_site_label_2
_geom_bond_site_symmetry_2
_geom_bond_distance
_geom_bond_publ_flag
Na1 . N2 . 2.630(2) yes
Na1 . N5 . 2.465(2) yes
Na1 . N8 . 2.506(2) yes
Na1 . N11 . 2.560(2) yes
Na1 . O17 . 2.497(2) yes
Na1 . O25 . 2.564(2) yes
Na1 . O33 . 2.402(2) yes
N2 . C3 . 1.469(3) yes
N2 . C13 . 1.472(3) yes
N2 . C14 . 1.470(3) yes
C3 . C4 . 1.521(4) yes
C3 . H31 . 0.964 no
C3 . H32 . 0.960 no
C4 . N5 . 1.472(3) yes
C4 . H42 . 0.956 no
C4 . H41 . 0.962 no
N5 . C6 . 1.474(3) yes
N5 . C15 . 1.461(3) yes
C6 . C7 . 1.528(4) yes
C6 . H61 . 0.960 no
C6 . H62 . 0.965 no
C7 . N8 . 1.471(3) yes
C7 . H71 . 0.966 no
C7 . H72 . 0.964 no
N8 . C9 . 1.477(3) yes
N8 . C23 . 1.461(3) yes
C9 . C10 . 1.523(4) yes
C9 . H92 . 0.985 no
C9 . H91 . 0.973 no
C10 . N11 . 1.480(3) yes
C10 . H101 . 0.968 no
C10 . H102 . 0.944 no
N11 . C12 . 1.465(3) yes
N11 . C31 . 1.461(3) yes
C12 . C13 . 1.519(4) yes
C12 . H121 . 0.961 no
C12 . H122 . 0.951 no
C13 . H131 . 0.986 no
C13 . H132 . 0.970 no
C14 . C14 2_666 1.521(5) yes
C14 . H141 . 0.989 no
C14 . H142 . 0.973 no
C15 . C16 . 1.515(3) yes
C15 . H152 . 0.966 no
C15 . H151 . 0.979 no
C16 . O17 . 1.202(3) yes
C16 . O18 . 1.332(3) yes
O18 . C19 . 1.481(3) yes
C19 . C20 . 1.509(5) yes
C19 . C21 . 1.506(5) yes
C19 . C22 . 1.517(5) yes
C20 . H201 . 0.963 no
C20 . H203 . 0.967 no
C20 . H202 . 0.957 no
C21 . H211 . 0.949 no
C21 . H213 . 0.943 no
C21 . H212 . 0.968 no
C22 . H221 . 0.960 no
C22 . H222 . 0.949 no
C22 . H223 . 0.959 no
C23 . C24 . 1.511(4) yes
C23 . H232 . 0.958 no
C23 . H231 . 0.967 no
C24 . O25 . 1.205(3) yes
C24 . O26 . 1.338(3) yes
O26 . C27 . 1.476(3) yes
C27 . C28 . 1.513(5) yes
C27 . C29 . 1.512(4) yes
C27 . C30 . 1.528(4) yes
C28 . H281 . 0.962 no
C28 . H283 . 0.962 no
C28 . H282 . 0.946 no
C29 . H291 . 0.943 no
C29 . H293 . 0.960 no
C29 . H292 . 0.957 no
C30 . H301 . 0.972 no
C30 . H303 . 0.976 no
C30 . H302 . 0.975 no
C31 . C32 . 1.512(4) yes
C31 . H311 . 0.962 no
C31 . H312 . 0.972 no
C32 . O33 . 1.211(3) yes
C32 . O34 . 1.321(3) yes
O34 . C35 . 1.483(4) yes
C35 . C36 . 1.504(6) yes
C35 . C37 . 1.497(5) yes
C35 . C38 . 1.515(5) yes
C36 . H362 . 0.962 no
C36 . H361 . 0.966 no
C36 . H363 . 0.957 no
C37 . H372 . 0.943 no
C37 . H371 . 0.952 no
C37 . H373 . 0.956 no
C38 . H382 . 0.958 no
C38 . H381 . 0.955 no
C38 . H383 . 0.957 no
Cl42 . C41 . 1.776(7) yes
Cl43 . C41 . 1.742(7) yes
Cl44 . C41 . 1.745(6) yes
C45 . Cl46 . 1.768(3) yes
C45 . Cl47 . 1.755(3) yes
C45 . Cl48 . 1.765(3) yes
C45 . H451 . 0.971 no
C51 . Cl52 . 1.755(4) yes
C51 . Cl53 . 1.752(3) yes
C51 . Cl54 . 1.750(4) yes
C51 . H511 . 0.971 no
Cl144 . C141 . 1.747(9) yes
Cl143 . C141 . 1.751(9) yes
Cl142 . C141 . 1.766(9) yes
C141 . H1411 . 0.984 no
C41 . H411 . 0.989 no
